data_7058514
loop_
_publ_author_name
'B\'arta, Ond\<rej'
'C\'isa\<rov\'a, Ivana'
'Schulz, Ji\<r\'i'
'\<St\<epni\<cka, Petr'

_publ_section_title
;
 Assessing the influence of phosphine substituents on the catalytic
 properties of self-stabilised digold(i) complexes with supporting
 ferrocene phosphinonitrile ligands
;
_journal_issue 28
_journal_name_full 'New Journal of Chemistry'
_journal_page_first 11258
_journal_paper_doi 10.1039/C9NJ02555C
_journal_volume 43
_journal_year 2019
_chemical_formula_moiety 'C23 H30 Au Cl Fe N P'
_chemical_formula_sum 'C23 H30 Au Cl Fe N P'
_chemical_formula_weight 639.71
_space_group_crystal_system monoclinic
_space_group_IT_number 14
_space_group_name_Hall '-P 2ybc'
_space_group_name_H-M_alt 'P 1 21/c 1'
_symmetry_space_group_name_Hall '-P 2ybc'
_symmetry_space_group_name_H-M 'P 1 21/c 1'
_atom_sites_solution_hydrogens geom
_atom_sites_solution_primary direct
_atom_sites_solution_secondary difmap
_audit_creation_method SHELXL-2017/1
_audit_update_record
;
2019-04-12 deposited with the CCDC.    2019-06-21 downloaded from the CCDC.
;
_cell_angle_alpha 90
_cell_angle_beta 99.915(2)
_cell_angle_gamma 90
_cell_formula_units_Z 4
_cell_length_a 9.0034(5)
_cell_length_b 14.2805(8)
_cell_length_c 17.7023(11)
_cell_measurement_reflns_used 8379
_cell_measurement_temperature 120(2)
_cell_measurement_theta_max 27.51
_cell_measurement_theta_min 2.85
_cell_volume 2242.0(2)
_computing_cell_refinement 'SAINT V8.38A (Bruker AXS Inc., 2017)'
_computing_data_collection 'Bruker Instrument Service v2017.5.0.0'
_computing_data_reduction 'SAINT V8.38A (Bruker AXS Inc., 2017)'
_computing_molecular_graphics 'PLATON (Spek, 2017)'
_computing_publication_material 'PLATON (Spek, 2017)'
_computing_structure_refinement 'SHELXL-2017/1 (Sheldrick, 2017)'
_computing_structure_solution 'SHELXT 2014/5 (Sheldrick, 2014)'
_diffrn_ambient_temperature 120(2)
_diffrn_measured_fraction_theta_full 1.000
_diffrn_measured_fraction_theta_max 0.999
_diffrn_measurement_device_type 'Bruker D8 VENTURE Kappa Duo PHOTON 100 CMOS'
_diffrn_measurement_method '\f and \w scans'
_diffrn_radiation_monochromator 'Quazar Mo multilayer optic'
_diffrn_radiation_source 'I\mS micro-focus sealed tube'
_diffrn_radiation_type MoK\a
_diffrn_radiation_wavelength 0.71073
_diffrn_reflns_av_R_equivalents 0.0218
_diffrn_reflns_av_unetI/netI 0.0264
_diffrn_reflns_Laue_measured_fraction_full 1.000
_diffrn_reflns_Laue_measured_fraction_max 0.999
_diffrn_reflns_limit_h_max 11
_diffrn_reflns_limit_h_min -10
_diffrn_reflns_limit_k_max 18
_diffrn_reflns_limit_k_min -12
_diffrn_reflns_limit_l_max 21
_diffrn_reflns_limit_l_min -23
_diffrn_reflns_number 15883
_diffrn_reflns_point_group_measured_fraction_full 1.000
_diffrn_reflns_point_group_measured_fraction_max 0.999
_diffrn_reflns_theta_full 25.242
_diffrn_reflns_theta_max 27.519
_diffrn_reflns_theta_min 2.296
_exptl_absorpt_coefficient_mu 7.383
_exptl_absorpt_correction_T_max 0.63
_exptl_absorpt_correction_T_min 0.24
_exptl_absorpt_correction_type numerical
_exptl_absorpt_process_details 'SADABS-2016/2 - Bruker AXS'
_exptl_crystal_colour orange
_exptl_crystal_density_diffrn 1.895
_exptl_crystal_description prism
_exptl_crystal_F_000 1248
_exptl_crystal_size_max 0.34
_exptl_crystal_size_mid 0.28
_exptl_crystal_size_min 0.07
_refine_diff_density_max 0.478
_refine_diff_density_min -0.610
_refine_diff_density_rms 0.102
_refine_ls_extinction_method none
_refine_ls_goodness_of_fit_ref 1.048
_refine_ls_hydrogen_treatment constr
_refine_ls_matrix_type full
_refine_ls_number_parameters 253
_refine_ls_number_reflns 5157
_refine_ls_number_restraints 0
_refine_ls_restrained_S_all 1.048
_refine_ls_R_factor_all 0.0229
_refine_ls_R_factor_gt 0.0182
_refine_ls_shift/su_max 0.003
_refine_ls_shift/su_mean 0.000
_refine_ls_structure_factor_coef Fsqd
_refine_ls_weighting_details 'w=1/[\s^2^(Fo^2^)+(0.0124P)^2^+0.7724P] where P=(Fo^2^+2Fc^2^)/3'
_refine_ls_weighting_scheme calc
_refine_ls_wR_factor_gt 0.0348
_refine_ls_wR_factor_ref 0.0359
_reflns_Friedel_coverage 0.000
_reflns_number_gt 4604
_reflns_number_total 5157
_reflns_threshold_expression 'I > 2\s(I)'
_cod_data_source_file c9nj02555c3.cif
_cod_data_source_block ob217
_cod_depositor_comments 'Adding full bibliography for 7058510--7058516.cif.'
_cod_database_code 7058514
_shelx_shelxl_version_number 2017/1
_shelx_space_group_comment
;
The symmetry employed for this shelxl refinement is uniquely defined
by the following loop, which should always be used as a source of
symmetry information in preference to the above space-group names.
They are only intended as comments.
;
_shelx_estimated_absorpt_t_min 0.188
_shelx_estimated_absorpt_t_max 0.626

loop_
_space_group_symop_operation_xyz
'x, y, z'
'-x, y+1/2, -z+1/2'
'-x, -y, -z'
'x, -y-1/2, z-1/2'

loop_
_atom_site_label
_atom_site_type_symbol
_atom_site_fract_x
_atom_site_fract_y
_atom_site_fract_z
_atom_site_U_iso_or_equiv
_atom_site_adp_type
_atom_site_occupancy
_atom_site_site_symmetry_order
_atom_site_calc_flag
_atom_site_refinement_flags_posn
_atom_site_refinement_flags_adp
Au Au 0.26755(2) 0.80515(2) 0.77447(2) 0.01258(3) Uani 1 1 d . .
Fe Fe 0.25317(4) 0.62560(2) 0.58039(2) 0.01401(8) Uani 1 1 d . .
P P 0.35876(7) 0.65951(4) 0.78025(3) 0.01069(12) Uani 1 1 d . .
Cl Cl 0.19236(8) 0.95814(4) 0.76460(5) 0.03135(17) Uani 1 1 d . .
N N 0.6918(3) 0.66085(17) 0.54173(13) 0.0310(6) Uani 1 1 d . .
C1 C 0.4052(3) 0.68842(17) 0.52385(14) 0.0195(6) Uani 1 1 d . .
C2 C 0.2940(3) 0.63917(18) 0.47084(15) 0.0251(6) Uani 1 1 d . .
H2 H 0.312459 0.589540 0.437943 0.030 Uiso 1 1 calc R U
C3 C 0.1525(3) 0.67775(19) 0.47642(16) 0.0292(7) Uani 1 1 d . .
H3 H 0.058574 0.658617 0.447531 0.035 Uiso 1 1 calc R U
C4 C 0.1732(3) 0.74983(18) 0.53224(17) 0.0270(6) Uani 1 1 d . .
H4 H 0.095450 0.786885 0.547062 0.032 Uiso 1 1 calc R U
C5 C 0.3288(3) 0.75750(17) 0.56226(15) 0.0205(6) Uani 1 1 d . .
H5 H 0.374265 0.800179 0.600539 0.025 Uiso 1 1 calc R U
C6 C 0.2841(3) 0.59433(15) 0.69525(13) 0.0123(5) Uani 1 1 d . .
C7 C 0.1275(3) 0.59655(17) 0.66261(14) 0.0171(5) Uani 1 1 d . .
H7 H 0.053951 0.636806 0.677821 0.020 Uiso 1 1 calc R U
C8 C 0.1007(3) 0.52847(17) 0.60373(15) 0.0218(6) Uani 1 1 d . .
H8 H 0.006024 0.514703 0.572943 0.026 Uiso 1 1 calc R U
C9 C 0.2397(3) 0.48441(17) 0.59867(15) 0.0232(6) Uani 1 1 d . .
H9 H 0.254492 0.436266 0.563681 0.028 Uiso 1 1 calc R U
C10 C 0.3530(3) 0.52469(15) 0.65494(14) 0.0162(5) Uani 1 1 d . .
H10 H 0.456732 0.508148 0.664168 0.019 Uiso 1 1 calc R U
C11 C 0.5645(3) 0.67214(17) 0.53460(15) 0.0216(6) Uani 1 1 d . .
C12 C 0.3146(3) 0.58613(15) 0.85913(13) 0.0127(5) Uani 1 1 d . .
H12 H 0.362681 0.616152 0.908330 0.015 Uiso 1 1 calc R U
C13 C 0.3782(3) 0.48673(17) 0.85837(16) 0.0227(6) Uani 1 1 d . .
H13A H 0.489222 0.489834 0.863001 0.027 Uiso 1 1 calc R U
H13B H 0.337328 0.456340 0.808879 0.027 Uiso 1 1 calc R U
C14 C 0.3376(3) 0.42779(18) 0.92422(17) 0.0264(6) Uani 1 1 d . .
H14A H 0.373827 0.362900 0.919842 0.032 Uiso 1 1 calc R U
H14B H 0.389364 0.453711 0.973665 0.032 Uiso 1 1 calc R U
C15 C 0.1693(3) 0.42626(16) 0.92371(15) 0.0186(5) Uani 1 1 d . .
H15A H 0.148366 0.391097 0.968914 0.022 Uiso 1 1 calc R U
H15B H 0.118251 0.393619 0.877063 0.022 Uiso 1 1 calc R U
C16 C 0.1070(3) 0.52488(16) 0.92535(16) 0.0237(6) Uani 1 1 d . .
H16A H 0.150322 0.555324 0.974456 0.028 Uiso 1 1 calc R U
H16B H -0.003794 0.522040 0.922098 0.028 Uiso 1 1 calc R U
C17 C 0.1446(3) 0.58278(17) 0.85895(16) 0.0211(6) Uani 1 1 d . .
H17A H 0.106278 0.647322 0.862528 0.025 Uiso 1 1 calc R U
H17B H 0.093260 0.555444 0.809953 0.025 Uiso 1 1 calc R U
C18 C 0.5647(3) 0.66200(16) 0.79162(13) 0.0124(5) Uani 1 1 d . .
H18 H 0.603186 0.596253 0.792373 0.015 Uiso 1 1 calc R U
C19 C 0.6148(3) 0.71478(17) 0.72495(14) 0.0159(5) Uani 1 1 d . .
H19A H 0.577348 0.681474 0.676359 0.019 Uiso 1 1 calc R U
H19B H 0.570128 0.778302 0.721255 0.019 Uiso 1 1 calc R U
C20 C 0.7868(3) 0.72267(17) 0.73593(15) 0.0176(5) Uani 1 1 d . .
H20A H 0.831453 0.659309 0.736192 0.021 Uiso 1 1 calc R U
H20B H 0.815695 0.758170 0.692667 0.021 Uiso 1 1 calc R U
C21 C 0.8475(3) 0.77193(17) 0.81075(15) 0.0180(5) Uani 1 1 d . .
H21A H 0.808699 0.836902 0.808962 0.022 Uiso 1 1 calc R U
H21B H 0.958924 0.774728 0.817828 0.022 Uiso 1 1 calc R U
C22 C 0.8002(3) 0.72026(19) 0.87791(15) 0.0212(6) Uani 1 1 d . .
H22A H 0.836641 0.755128 0.925861 0.025 Uiso 1 1 calc R U
H22B H 0.847674 0.657529 0.882644 0.025 Uiso 1 1 calc R U
C23 C 0.6294(3) 0.70941(17) 0.86785(14) 0.0165(5) Uani 1 1 d . .
H23A H 0.582640 0.771921 0.869812 0.020 Uiso 1 1 calc R U
H23B H 0.603628 0.671608 0.910676 0.020 Uiso 1 1 calc R U

loop_
_atom_site_aniso_label
_atom_site_aniso_U_11
_atom_site_aniso_U_22
_atom_site_aniso_U_33
_atom_site_aniso_U_23
_atom_site_aniso_U_13
_atom_site_aniso_U_12
Au 0.01350(5) 0.00973(5) 0.01519(5) 0.00031(4) 0.00436(4) 0.00086(4)
Fe 0.01841(19) 0.01204(16) 0.01176(18) 0.00105(14) 0.00310(14) -0.00078(14)
P 0.0118(3) 0.0101(3) 0.0112(3) -0.0003(2) 0.0048(2) -0.0003(2)
Cl 0.0330(4) 0.0127(3) 0.0490(5) 0.0050(3) 0.0089(3) 0.0071(3)
N 0.0344(15) 0.0421(14) 0.0199(13) -0.0040(11) 0.0147(11) 0.0036(12)
C1 0.0270(14) 0.0198(13) 0.0134(13) 0.0057(10) 0.0077(11) -0.0013(11)
C2 0.0391(17) 0.0246(14) 0.0114(13) 0.0049(11) 0.0036(12) -0.0056(12)
C3 0.0321(17) 0.0293(15) 0.0221(16) 0.0104(13) -0.0069(13) -0.0050(12)
C4 0.0264(16) 0.0200(13) 0.0330(17) 0.0123(13) 0.0013(13) 0.0046(11)
C5 0.0274(15) 0.0134(12) 0.0211(15) 0.0046(11) 0.0056(12) 0.0003(11)
C6 0.0152(12) 0.0124(11) 0.0101(12) 0.0012(9) 0.0041(10) -0.0013(9)
C7 0.0165(13) 0.0201(12) 0.0150(13) 0.0014(10) 0.0039(10) -0.0037(10)
C8 0.0277(15) 0.0212(13) 0.0160(14) -0.0013(11) 0.0025(12) -0.0122(11)
C9 0.0429(18) 0.0113(12) 0.0162(14) -0.0022(10) 0.0077(12) -0.0057(12)
C10 0.0254(14) 0.0098(11) 0.0142(13) 0.0035(10) 0.0058(11) 0.0041(10)
C11 0.0351(17) 0.0209(13) 0.0121(13) 0.0003(11) 0.0130(12) -0.0004(12)
C12 0.0161(12) 0.0128(11) 0.0106(12) -0.0006(10) 0.0059(10) -0.0014(9)
C13 0.0188(14) 0.0207(13) 0.0320(16) 0.0125(12) 0.0137(12) 0.0070(11)
C14 0.0236(15) 0.0240(14) 0.0339(17) 0.0170(13) 0.0114(13) 0.0056(11)
C15 0.0228(14) 0.0161(12) 0.0190(14) 0.0024(11) 0.0093(11) -0.0029(10)
C16 0.0289(15) 0.0171(12) 0.0310(16) 0.0071(12) 0.0216(13) 0.0013(11)
C17 0.0198(14) 0.0186(12) 0.0287(15) 0.0108(12) 0.0152(12) 0.0057(11)
C18 0.0120(12) 0.0113(10) 0.0147(12) -0.0004(10) 0.0048(10) 0.0001(9)
C19 0.0167(13) 0.0179(12) 0.0142(13) 0.0006(10) 0.0057(10) -0.0039(10)
C20 0.0160(13) 0.0160(11) 0.0232(15) 0.0013(11) 0.0105(11) -0.0002(10)
C21 0.0127(12) 0.0191(12) 0.0224(14) 0.0010(11) 0.0033(11) -0.0021(10)
C22 0.0153(13) 0.0294(14) 0.0181(14) 0.0026(11) 0.0008(11) -0.0027(11)
C23 0.0128(12) 0.0251(13) 0.0116(12) 0.0015(10) 0.0018(10) -0.0022(10)

loop_
_atom_type_symbol
_atom_type_description
_atom_type_scat_dispersion_real
_atom_type_scat_dispersion_imag
_atom_type_scat_source
C C 0.0033 0.0016 'International Tables Vol C Tables 4.2.6.8 and 6.1.1.4'
H H 0.0000 0.0000 'International Tables Vol C Tables 4.2.6.8 and 6.1.1.4'
Au Au -2.0133 8.8022 'International Tables Vol C Tables 4.2.6.8 and 6.1.1.4'
Cl Cl 0.1484 0.1585 'International Tables Vol C Tables 4.2.6.8 and 6.1.1.4'
Fe Fe 0.3463 0.8444 'International Tables Vol C Tables 4.2.6.8 and 6.1.1.4'
N N 0.0061 0.0033 'International Tables Vol C Tables 4.2.6.8 and 6.1.1.4'
P P 0.1023 0.0942 'International Tables Vol C Tables 4.2.6.8 and 6.1.1.4'

loop_
_geom_angle_atom_site_label_1
_geom_angle_atom_site_label_2
_geom_angle_atom_site_label_3
_geom_angle
P Au Cl 175.06(2)
C7 Fe C1 160.86(10)
C7 Fe C8 40.62(10)
C1 Fe C8 158.40(10)
C7 Fe C2 155.66(11)
C1 Fe C2 41.11(10)
C8 Fe C2 119.54(11)
C7 Fe C4 106.01(11)
C1 Fe C4 68.37(11)
C8 Fe C4 118.22(11)
C2 Fe C4 68.30(12)
C7 Fe C3 120.18(11)
C1 Fe C3 68.23(11)
C8 Fe C3 102.71(11)
C2 Fe C3 40.23(11)
C4 Fe C3 40.52(11)
C7 Fe C5 122.74(10)
C1 Fe C5 41.25(10)
C8 Fe C5 155.46(11)
C2 Fe C5 69.21(11)
C4 Fe C5 40.45(10)
C3 Fe C5 68.41(11)
C7 Fe C9 68.35(10)
C1 Fe C9 125.01(10)
C8 Fe C9 40.53(11)
C2 Fe C9 105.57(11)
C4 Fe C9 153.32(11)
C3 Fe C9 118.10(11)
C5 Fe C9 163.86(11)
C7 Fe C6 40.93(9)
C1 Fe C6 126.45(10)
C8 Fe C6 68.49(10)
C2 Fe C6 160.76(11)
C4 Fe C6 125.41(11)
C3 Fe C6 158.93(11)
C5 Fe C6 111.30(10)
C9 Fe C6 68.36(10)
C7 Fe C10 68.46(10)
C1 Fe C10 111.59(10)
C8 Fe C10 68.19(10)
C2 Fe C10 123.08(10)
C4 Fe C10 163.82(11)
C3 Fe C10 155.53(11)
C5 Fe C10 128.74(10)
C9 Fe C10 40.46(10)
C6 Fe C10 40.65(9)
C6 P C18 109.13(11)
C6 P C12 103.96(11)
C18 P C12 105.93(11)
C6 P Au 111.25(8)
C18 P Au 110.16(8)
C12 P Au 116.02(7)
C11 C1 C2 125.3(2)
C11 C1 C5 126.7(2)
C2 C1 C5 108.0(2)
C11 C1 Fe 127.23(18)
C2 C1 Fe 69.68(15)
C5 C1 Fe 69.72(14)
C3 C2 C1 107.5(2)
C3 C2 Fe 69.98(16)
C1 C2 Fe 69.21(14)
C3 C2 H2 126.2
C1 C2 H2 126.2
Fe C2 H2 126.1
C2 C3 C4 108.7(3)
C2 C3 Fe 69.79(15)
C4 C3 Fe 69.66(15)
C2 C3 H3 125.6
C4 C3 H3 125.6
Fe C3 H3 126.5
C5 C4 C3 108.7(2)
C5 C4 Fe 69.87(14)
C3 C4 Fe 69.82(15)
C5 C4 H4 125.6
C3 C4 H4 125.6
Fe C4 H4 126.3
C4 C5 C1 107.0(2)
C4 C5 Fe 69.69(15)
C1 C5 Fe 69.04(13)
C4 C5 H5 126.5
C1 C5 H5 126.5
Fe C5 H5 126.3
C10 C6 C7 107.3(2)
C10 C6 P 130.34(19)
C7 C6 P 121.83(18)
C10 C6 Fe 69.68(13)
C7 C6 Fe 68.82(13)
P C6 Fe 133.11(12)
C8 C7 C6 108.3(2)
C8 C7 Fe 70.02(14)
C6 C7 Fe 70.25(14)
C8 C7 H7 125.9
C6 C7 H7 125.9
Fe C7 H7 125.5
C7 C8 C9 108.1(2)
C7 C8 Fe 69.36(14)
C9 C8 Fe 69.96(14)
C7 C8 H8 125.9
C9 C8 H8 125.9
Fe C8 H8 126.3
C8 C9 C10 108.1(2)
C8 C9 Fe 69.51(14)
C10 C9 Fe 69.95(13)
C8 C9 H9 125.9
C10 C9 H9 125.9
Fe C9 H9 126.2
C9 C10 C6 108.2(2)
C9 C10 Fe 69.59(14)
C6 C10 Fe 69.67(13)
C9 C10 H10 125.9
C6 C10 H10 125.9
Fe C10 H10 126.4
N C11 C1 178.2(3)
C17 C12 C13 110.26(19)
C17 C12 P 111.25(16)
C13 C12 P 112.97(16)
C17 C12 H12 107.4
C13 C12 H12 107.4
P C12 H12 107.4
C12 C13 C14 111.3(2)
C12 C13 H13A 109.4
C14 C13 H13A 109.4
C12 C13 H13B 109.4
C14 C13 H13B 109.4
H13A C13 H13B 108.0
C15 C14 C13 111.9(2)
C15 C14 H14A 109.2
C13 C14 H14A 109.2
C15 C14 H14B 109.2
C13 C14 H14B 109.2
H14A C14 H14B 107.9
C14 C15 C16 111.1(2)
C14 C15 H15A 109.4
C16 C15 H15A 109.4
C14 C15 H15B 109.4
C16 C15 H15B 109.4
H15A C15 H15B 108.0
C15 C16 C17 110.9(2)
C15 C16 H16A 109.5
C17 C16 H16A 109.5
C15 C16 H16B 109.5
C17 C16 H16B 109.5
H16A C16 H16B 108.0
C16 C17 C12 111.7(2)
C16 C17 H17A 109.3
C12 C17 H17A 109.3
C16 C17 H17B 109.3
C12 C17 H17B 109.3
H17A C17 H17B 107.9
C19 C18 C23 110.10(19)
C19 C18 P 110.60(16)
C23 C18 P 109.22(15)
C19 C18 H18 109.0
C23 C18 H18 109.0
P C18 H18 109.0
C20 C19 C18 111.3(2)
C20 C19 H19A 109.4
C18 C19 H19A 109.4
C20 C19 H19B 109.4
C18 C19 H19B 109.4
H19A C19 H19B 108.0
C21 C20 C19 110.5(2)
C21 C20 H20A 109.6
C19 C20 H20A 109.6
C21 C20 H20B 109.6
C19 C20 H20B 109.6
H20A C20 H20B 108.1
C20 C21 C22 110.5(2)
C20 C21 H21A 109.6
C22 C21 H21A 109.6
C20 C21 H21B 109.6
C22 C21 H21B 109.6
H21A C21 H21B 108.1
C21 C22 C23 111.7(2)
C21 C22 H22A 109.3
C23 C22 H22A 109.3
C21 C22 H22B 109.3
C23 C22 H22B 109.3
H22A C22 H22B 107.9
C22 C23 C18 111.7(2)
C22 C23 H23A 109.3
C18 C23 H23A 109.3
C22 C23 H23B 109.3
C18 C23 H23B 109.3
H23A C23 H23B 107.9

loop_
_geom_bond_atom_site_label_1
_geom_bond_atom_site_label_2
_geom_bond_distance
Au P 2.2319(6)
Au Cl 2.2851(6)
Fe C7 2.034(2)
Fe C1 2.038(2)
Fe C8 2.043(2)
Fe C2 2.044(3)
Fe C4 2.045(3)
Fe C3 2.047(3)
Fe C5 2.047(2)
Fe C9 2.049(2)
Fe C6 2.053(2)
Fe C10 2.054(2)
P C6 1.798(2)
P C18 1.831(2)
P C12 1.843(2)
N C11 1.142(3)
C1 C11 1.433(4)
C1 C2 1.433(4)
C1 C5 1.439(3)
C2 C3 1.407(4)
C2 H2 0.9500
C3 C4 1.417(4)
C3 H3 0.9500
C4 C5 1.414(4)
C4 H4 0.9500
C5 H5 0.9500
C6 C10 1.427(3)
C6 C7 1.429(3)
C7 C8 1.415(3)
C7 H7 0.9500
C8 C9 1.417(4)
C8 H8 0.9500
C9 C10 1.419(4)
C9 H9 0.9500
C10 H10 0.9500
C12 C17 1.530(3)
C12 C13 1.532(3)
C12 H12 1.0000
C13 C14 1.532(3)
C13 H13A 0.9900
C13 H13B 0.9900
C14 C15 1.513(3)
C14 H14A 0.9900
C14 H14B 0.9900
C15 C16 1.518(3)
C15 H15A 0.9900
C15 H15B 0.9900
C16 C17 1.522(3)
C16 H16A 0.9900
C16 H16B 0.9900
C17 H17A 0.9900
C17 H17B 0.9900
C18 C19 1.532(3)
C18 C23 1.532(3)
C18 H18 1.0000
C19 C20 1.531(3)
C19 H19A 0.9900
C19 H19B 0.9900
C20 C21 1.516(4)
C20 H20A 0.9900
C20 H20B 0.9900
C21 C22 1.521(3)
C21 H21A 0.9900
C21 H21B 0.9900
C22 C23 1.525(3)
C22 H22A 0.9900
C22 H22B 0.9900
C23 H23A 0.9900
C23 H23B 0.9900
